data_7008294
loop_
_publ_author_name
'Ortin, Yannick'
'Lugan, No\^el'
'Mathieu, Ren\'e'

_publ_section_title
;
 Subtle reactivity patterns of non-heteroatom-substituted manganese
 alkynyl carbene complexes in the presence of phosphorus probes.
;
_journal_issue 9
_journal_name_full 'Dalton transactions (Cambridge, England : 2003)'
_journal_page_first 1620
_journal_page_last 1636
_journal_paper_doi 10.1039/b501008j
_journal_year 2005
_chemical_formula_moiety 'C24 H19 Mn O2'
_chemical_formula_sum 'C24 H19 Mn O2'
_chemical_formula_weight 394.33
_chemical_name_systematic
;
?
;
_space_group_IT_number 2
_symmetry_cell_setting triclinic
_symmetry_Int_Tables_number 2
_symmetry_space_group_name_Hall '-P 1'
_symmetry_space_group_name_H-M 'P -1'
_atom_sites_solution_hydrogens geom
_atom_sites_solution_primary direct
_atom_sites_solution_secondary difmap
_audit_creation_date 2003-03-19T10:28:13-00:00
_audit_creation_method 'WinGX routine CIF_UPDATE'
_cell_angle_alpha 90.284(15)
_cell_angle_beta 104.051(15)
_cell_angle_gamma 91.083(15)
_cell_formula_units_Z 2
_cell_length_a 9.2496(12)
_cell_length_b 9.6772(12)
_cell_length_c 10.7107(14)
_cell_measurement_reflns_used 8000
_cell_measurement_temperature 293(2)
_cell_measurement_theta_max 24.20
_cell_measurement_theta_min 1.96
_cell_volume 929.8(2)
_computing_cell_refinement 'IPDS Software 2.93 Stoe, 2000)'
_computing_data_collection 'IPDS Software 2.93 Stoe, 2000)'
_computing_data_reduction 'Xred 1.08 (Stoe, 1996)'
_computing_molecular_graphics 'Ortep-3 for Windows (Farrugia, 1997)'
_computing_publication_material 'WinGX publication routines (Farrugia, 1999)'
_computing_structure_refinement 'SHELXL-97 (Sheldrick, 1997)'
_computing_structure_solution 'SIR92 (Altomare et al., 1993)'
_diffrn_ambient_temperature 293(2)
_diffrn_measured_fraction_theta_full 0.923
_diffrn_measured_fraction_theta_max 0.923
_diffrn_measurement_device_type 'Stoe IPDS'
_diffrn_measurement_method \f
_diffrn_radiation_monochromator graphite
_diffrn_radiation_type MoK\a
_diffrn_radiation_wavelength 0.71073
_diffrn_reflns_av_R_equivalents 0.0346
_diffrn_reflns_av_sigmaI/netI 0.0269
_diffrn_reflns_limit_h_max 10
_diffrn_reflns_limit_h_min -10
_diffrn_reflns_limit_k_max 11
_diffrn_reflns_limit_k_min -11
_diffrn_reflns_limit_l_max 12
_diffrn_reflns_limit_l_min -12
_diffrn_reflns_number 7518
_diffrn_reflns_theta_full 24.2
_diffrn_reflns_theta_max 24.2
_diffrn_reflns_theta_min 1.96
_diffrn_standards_decay_% 0
_diffrn_standards_interval_count 0
_diffrn_standards_interval_time 0
_diffrn_standards_number 0
_exptl_absorpt_coefficient_mu 0.725
_exptl_absorpt_correction_T_max 0.9635
_exptl_absorpt_correction_T_min 0.7265
_exptl_absorpt_correction_type multi-scan
_exptl_absorpt_process_details
;
[c.f. R.H. Blessing, Acta Cryst. (1995), A51, 33-38]
;
_exptl_crystal_colour black
_exptl_crystal_density_diffrn 1.408
_exptl_crystal_density_method 'not measured'
_exptl_crystal_description needle
_exptl_crystal_F_000 408
_exptl_crystal_size_max 0.40
_exptl_crystal_size_mid 0.12
_exptl_crystal_size_min 0.05
_refine_diff_density_max 0.286
_refine_diff_density_min -0.31
_refine_diff_density_rms 0.053
_refine_ls_extinction_method none
_refine_ls_goodness_of_fit_ref 1.067
_refine_ls_hydrogen_treatment constr
_refine_ls_matrix_type full
_refine_ls_number_parameters 246
_refine_ls_number_reflns 2763
_refine_ls_number_restraints 0
_refine_ls_restrained_S_all 1.067
_refine_ls_R_factor_all 0.0363
_refine_ls_R_factor_gt 0.0348
_refine_ls_shift/su_max 0
_refine_ls_shift/su_mean 0
_refine_ls_structure_factor_coef Fsqd
_refine_ls_weighting_details 'calc w=1/[\s^2^(Fo^2^)+(0.0611P)^2^+0.4392P] where P=(Fo^2^+2Fc^2^)/3'
_refine_ls_weighting_scheme calc
_refine_ls_wR_factor_gt 0.094
_refine_ls_wR_factor_ref 0.0991
_reflns_number_gt 2626
_reflns_number_total 2763
_reflns_threshold_expression >2sigma(I)
_cod_data_source_file b501008j.txt
_cod_data_source_block nl050601
_cod_database_code 7008294

loop_
_symmetry_equiv_pos_as_xyz
'x, y, z'
'-x, -y, -z'

loop_
_atom_site_label
_atom_site_type_symbol
_atom_site_fract_x
_atom_site_fract_y
_atom_site_fract_z
_atom_site_U_iso_or_equiv
_atom_site_adp_type
_atom_site_occupancy
_atom_site_symmetry_multiplicity
_atom_site_calc_flag
_atom_site_refinement_flags
_atom_site_disorder_assembly
_atom_site_disorder_group
C1 C -0.0198(2) 0.4887(3) 0.2470(2) 0.0338(5) Uani 1 1 d . . .
C2 C 0.0253(2) 0.2702(2) 0.1271(2) 0.0336(5) Uani 1 1 d . . .
C3 C 0.2404(2) 0.3544(2) 0.31863(19) 0.0289(5) Uani 1 1 d . . .
C4 C 0.3364(2) 0.2853(2) 0.4218(2) 0.0319(5) Uani 1 1 d . . .
C5 C 0.4181(2) 0.2232(2) 0.5069(2) 0.0331(5) Uani 1 1 d . . .
C11 C -0.1770(3) 0.2424(3) 0.3261(2) 0.0398(6) Uani 1 1 d . . .
H11 H -0.2702 0.2668 0.2769 0.048 Uiso 1 1 calc R . .
C12 C -0.0953(3) 0.1264(2) 0.3046(2) 0.0365(5) Uani 1 1 d . . .
C13 C 0.0410(3) 0.1286(2) 0.4014(2) 0.0370(5) Uani 1 1 d . . .
H13 H 0.1168 0.065 0.41 0.044 Uiso 1 1 calc R . .
C14 C 0.0409(3) 0.2446(3) 0.4821(2) 0.0394(6) Uani 1 1 d . . .
H14 H 0.1162 0.2696 0.5538 0.047 Uiso 1 1 calc R . .
C15 C -0.0920(3) 0.3155(3) 0.4359(2) 0.0419(6) Uani 1 1 d . . .
H15 H -0.1196 0.396 0.4709 0.05 Uiso 1 1 calc R . .
C16 C -0.1457(3) 0.0180(3) 0.2025(3) 0.0499(7) Uani 1 1 d . . .
H16A H -0.1778 -0.0635 0.2398 0.075 Uiso 1 1 calc R . .
H16B H -0.0646 -0.0042 0.165 0.075 Uiso 1 1 calc R . .
H16C H -0.2271 0.052 0.137 0.075 Uiso 1 1 calc R . .
C31 C 0.5174(2) 0.1531(2) 0.6083(2) 0.0310(5) Uani 1 1 d . . .
C32 C 0.4702(3) 0.0366(3) 0.6649(2) 0.0419(6) Uani 1 1 d . . .
H22 H 0.3731 0.0026 0.6354 0.05 Uiso 1 1 calc R . .
C33 C 0.5673(4) -0.0283(3) 0.7644(3) 0.0533(7) Uani 1 1 d . . .
H23 H 0.536 -0.1067 0.8012 0.064 Uiso 1 1 calc R . .
C34 C 0.7110(4) 0.0228(3) 0.8096(2) 0.0572(8) Uani 1 1 d . . .
H24 H 0.7753 -0.0198 0.8782 0.069 Uiso 1 1 calc R . .
C35 C 0.7592(3) 0.1367(3) 0.7534(3) 0.0501(7) Uani 1 1 d . . .
H25 H 0.8564 0.1703 0.7837 0.06 Uiso 1 1 calc R . .
C36 C 0.6644(3) 0.2010(3) 0.6529(2) 0.0394(5) Uani 1 1 d . . .
H26 H 0.6982 0.2768 0.6143 0.047 Uiso 1 1 calc R . .
C21 C 0.3223(2) 0.4456(2) 0.2464(2) 0.0290(5) Uani 1 1 d . . .
C22 C 0.4761(2) 0.4715(2) 0.2923(2) 0.0330(5) Uani 1 1 d . . .
H32 H 0.5271 0.4292 0.3675 0.04 Uiso 1 1 calc R . .
C23 C 0.5530(2) 0.5583(2) 0.2284(2) 0.0352(5) Uani 1 1 d . . .
H33 H 0.6545 0.5738 0.2622 0.042 Uiso 1 1 calc R . .
C24 C 0.4839(2) 0.6229(2) 0.1158(2) 0.0326(5) Uani 1 1 d . . .
C25 C 0.3321(2) 0.5958(2) 0.0672(2) 0.0334(5) Uani 1 1 d . . .
H35 H 0.2828 0.6362 -0.0096 0.04 Uiso 1 1 calc R . .
C26 C 0.2534(2) 0.5099(2) 0.1312(2) 0.0320(5) Uani 1 1 d . . .
H36 H 0.152 0.4945 0.0966 0.038 Uiso 1 1 calc R . .
C27 C 0.5656(3) 0.7217(2) 0.0472(2) 0.0410(6) Uani 1 1 d . . .
H37A H 0.5329 0.8141 0.056 0.061 Uiso 1 1 calc R . .
H37B H 0.5449 0.6968 -0.0423 0.061 Uiso 1 1 calc R . .
H37C H 0.6708 0.7172 0.0844 0.061 Uiso 1 1 calc R . .
Mn1 Mn 0.03215(3) 0.31618(3) 0.29031(3) 0.02893(15) Uani 1 1 d . . .
O1 O -0.0571(2) 0.60077(19) 0.22163(18) 0.0468(4) Uani 1 1 d . . .
O2 O 0.0217(2) 0.23608(19) 0.02309(15) 0.0471(4) Uani 1 1 d . . .

loop_
_atom_site_aniso_label
_atom_site_aniso_U_11
_atom_site_aniso_U_22
_atom_site_aniso_U_33
_atom_site_aniso_U_23
_atom_site_aniso_U_13
_atom_site_aniso_U_12
C1 0.0244(10) 0.0435(15) 0.0352(12) 0.0019(10) 0.0104(9) 0.0004(10)
C2 0.0271(11) 0.0357(12) 0.0363(13) 0.0068(10) 0.0043(9) 0.0012(10)
C3 0.0298(11) 0.0301(11) 0.0260(10) 0.0011(9) 0.0050(8) 0.0015(9)
C4 0.0293(11) 0.0352(12) 0.0316(11) 0.0019(10) 0.0086(9) -0.0017(10)
C5 0.0317(11) 0.0359(12) 0.0306(11) 0.0023(10) 0.0053(9) 0.0024(10)
C11 0.0317(12) 0.0443(13) 0.0469(14) 0.0010(11) 0.0172(10) -0.0075(10)
C12 0.0350(12) 0.0360(12) 0.0415(13) 0.0034(10) 0.0158(10) -0.0053(10)
C13 0.0372(12) 0.0353(12) 0.0406(12) 0.0096(10) 0.0136(10) -0.0011(10)
C14 0.0447(13) 0.0451(13) 0.0301(11) 0.0061(10) 0.0129(10) -0.0073(11)
C15 0.0439(13) 0.0454(13) 0.0443(13) 0.0000(11) 0.0266(11) -0.0049(11)
C16 0.0438(14) 0.0454(15) 0.0608(16) -0.0087(13) 0.0145(12) -0.0115(12)
C31 0.0323(11) 0.0332(11) 0.0270(10) 0.0013(9) 0.0054(9) 0.0076(9)
C32 0.0437(13) 0.0441(14) 0.0385(12) 0.0061(11) 0.0114(11) 0.0000(11)
C33 0.074(2) 0.0462(15) 0.0438(14) 0.0170(12) 0.0202(14) 0.0145(14)
C34 0.0695(19) 0.0624(18) 0.0339(13) 0.0031(13) -0.0014(13) 0.0364(16)
C35 0.0406(14) 0.0537(16) 0.0474(15) -0.0111(13) -0.0070(11) 0.0150(12)
C36 0.0368(12) 0.0386(13) 0.0415(13) -0.0021(10) 0.0067(10) 0.0041(11)
C21 0.0251(10) 0.0318(11) 0.0311(11) 0.0007(9) 0.0089(8) 0.0006(9)
C22 0.0281(11) 0.0376(12) 0.0321(11) 0.0037(9) 0.0047(9) 0.0021(10)
C23 0.0253(10) 0.0397(13) 0.0409(12) -0.0027(10) 0.0091(9) -0.0034(10)
C24 0.0352(11) 0.0286(11) 0.0374(12) -0.0025(9) 0.0156(10) -0.0013(9)
C25 0.0348(12) 0.0349(12) 0.0316(11) 0.0052(9) 0.0100(9) 0.0025(10)
C26 0.0255(10) 0.0381(12) 0.0326(11) 0.0038(9) 0.0072(9) 0.0007(9)
C27 0.0441(13) 0.0355(12) 0.0474(13) 0.0019(10) 0.0193(11) -0.0053(11)
Mn1 0.0253(2) 0.0328(2) 0.0291(2) 0.00236(14) 0.00761(14) -0.00137(15)
O1 0.0460(10) 0.0407(10) 0.0579(11) 0.0113(9) 0.0195(8) 0.0113(8)
O2 0.0525(11) 0.0560(11) 0.0313(9) -0.0017(8) 0.0070(8) 0.0007(9)

loop_
_atom_type_symbol
_atom_type_description
_atom_type_scat_dispersion_real
_atom_type_scat_dispersion_imag
_atom_type_scat_source
C C 0.0033 0.0016 'International Tables Vol C Tables 4.2.6.8 and 6.1.1.4'
H H 0 0 'International Tables Vol C Tables 4.2.6.8 and 6.1.1.4'
Mn Mn 0.3368 0.7283 'International Tables Vol C Tables 4.2.6.8 and 6.1.1.4'
O O 0.0106 0.006 'International Tables Vol C Tables 4.2.6.8 and 6.1.1.4'

loop_
_geom_angle_atom_site_label_1
_geom_angle_atom_site_label_2
_geom_angle_atom_site_label_3
_geom_angle
_geom_angle_site_symmetry_1
_geom_angle_site_symmetry_3
_geom_angle_publ_flag
O1 C1 Mn1 177.58(19) . . ?
O2 C2 Mn1 177.8(2) . . ?
C4 C3 C21 112.92(18) . . ?
C4 C3 Mn1 117.16(15) . . ?
C21 C3 Mn1 129.91(16) . . ?
C5 C4 C3 178.0(2) . . ?
C4 C5 C31 178.3(2) . . ?
C12 C11 C15 108.2(2) . . ?
C12 C11 Mn1 71.85(13) . . ?
C15 C11 Mn1 70.00(13) . . ?
C12 C11 H11 125.9 . . ?
C15 C11 H11 125.9 . . ?
Mn1 C11 H11 123.9 . . ?
C11 C12 C13 107.4(2) . . ?
C11 C12 C16 126.3(2) . . ?
C13 C12 C16 126.3(2) . . ?
C11 C12 Mn1 70.31(13) . . ?
C13 C12 Mn1 70.06(13) . . ?
C16 C12 Mn1 126.84(17) . . ?
C14 C13 C12 108.0(2) . . ?
C14 C13 Mn1 70.44(13) . . ?
C12 C13 Mn1 71.78(13) . . ?
C14 C13 H13 126.0 . . ?
C12 C13 H13 126.0 . . ?
Mn1 C13 H13 123.4 . . ?
C15 C14 C13 108.5(2) . . ?
C15 C14 Mn1 70.79(13) . . ?
C13 C14 Mn1 71.38(13) . . ?
C15 C14 H14 125.8 . . ?
C13 C14 H14 125.8 . . ?
Mn1 C14 H14 123.7 . . ?
C14 C15 C11 107.9(2) . . ?
C14 C15 Mn1 71.21(13) . . ?
C11 C15 Mn1 71.54(13) . . ?
C14 C15 H15 126.0 . . ?
C11 C15 H15 126.0 . . ?
Mn1 C15 H15 122.9 . . ?
C12 C16 H16A 109.5 . . ?
C12 C16 H16B 109.5 . . ?
H16A C16 H16B 109.5 . . ?
C12 C16 H16C 109.5 . . ?
H16A C16 H16C 109.5 . . ?
H16B C16 H16C 109.5 . . ?
C32 C31 C36 118.9(2) . . ?
C32 C31 C5 121.0(2) . . ?
C36 C31 C5 120.1(2) . . ?
C33 C32 C31 120.1(2) . . ?
C33 C32 H22 119.9 . . ?
C31 C32 H22 119.9 . . ?
C32 C33 C34 120.2(3) . . ?
C32 C33 H23 119.9 . . ?
C34 C33 H23 119.9 . . ?
C35 C34 C33 120.2(3) . . ?
C35 C34 H24 119.9 . . ?
C33 C34 H24 119.9 . . ?
C36 C35 C34 120.2(3) . . ?
C36 C35 H25 119.9 . . ?
C34 C35 H25 119.9 . . ?
C35 C36 C31 120.4(2) . . ?
C35 C36 H26 119.8 . . ?
C31 C36 H26 119.8 . . ?
C26 C21 C22 116.2(2) . . ?
C26 C21 C3 123.15(19) . . ?
C22 C21 C3 120.6(2) . . ?
C23 C22 C21 121.4(2) . . ?
C23 C22 H32 119.3 . . ?
C21 C22 H32 119.3 . . ?
C22 C23 C24 122.0(2) . . ?
C22 C23 H33 119.0 . . ?
C24 C23 H33 119.0 . . ?
C23 C24 C25 117.4(2) . . ?
C23 C24 C27 122.6(2) . . ?
C25 C24 C27 120.1(2) . . ?
C26 C25 C24 121.1(2) . . ?
C26 C25 H35 119.4 . . ?
C24 C25 H35 119.4 . . ?
C25 C26 C21 121.8(2) . . ?
C25 C26 H36 119.1 . . ?
C21 C26 H36 119.1 . . ?
C24 C27 H37A 109.5 . . ?
C24 C27 H37B 109.5 . . ?
H37A C27 H37B 109.5 . . ?
C24 C27 H37C 109.5 . . ?
H37A C27 H37C 109.5 . . ?
H37B C27 H37C 109.5 . . ?
C1 Mn1 C2 91.84(10) . . ?
C1 Mn1 C3 94.32(9) . . ?
C2 Mn1 C3 89.56(9) . . ?
C1 Mn1 C15 91.59(10) . . ?
C2 Mn1 C15 144.31(10) . . ?
C3 Mn1 C15 125.55(9) . . ?
C1 Mn1 C14 120.17(10) . . ?
C2 Mn1 C14 146.83(10) . . ?
C3 Mn1 C14 95.92(9) . . ?
C15 Mn1 C14 38.01(10) . . ?
C1 Mn1 C13 155.47(10) . . ?
C2 Mn1 C13 108.65(10) . . ?
C3 Mn1 C13 99.05(9) . . ?
C15 Mn1 C13 63.91(10) . . ?
C14 Mn1 C13 38.19(9) . . ?
C1 Mn1 C11 98.38(10) . . ?
C2 Mn1 C11 105.97(10) . . ?
C3 Mn1 C11 159.49(10) . . ?
C15 Mn1 C11 38.46(9) . . ?
C14 Mn1 C11 63.76(10) . . ?
C13 Mn1 C11 63.67(10) . . ?
C1 Mn1 C12 133.28(9) . . ?
C2 Mn1 C12 88.56(10) . . ?
C3 Mn1 C12 132.40(9) . . ?
C15 Mn1 C12 63.93(9) . . ?
C14 Mn1 C12 63.80(9) . . ?
C13 Mn1 C12 38.17(9) . . ?
C11 Mn1 C12 37.83(9) . . ?

loop_
_geom_bond_atom_site_label_1
_geom_bond_atom_site_label_2
_geom_bond_distance
_geom_bond_site_symmetry_2
_geom_bond_publ_flag
C1 O1 1.158(3) . ?
C1 Mn1 1.778(3) . ?
C2 O2 1.153(3) . ?
C2 Mn1 1.787(2) . ?
C3 C4 1.417(3) . ?
C3 C21 1.489(3) . ?
C3 Mn1 1.905(2) . ?
C4 C5 1.205(3) . ?
C5 C31 1.425(3) . ?
C11 C12 1.413(3) . ?
C11 C15 1.423(3) . ?
C11 Mn1 2.170(2) . ?
C11 H11 0.9300 . ?
C12 C13 1.425(3) . ?
C12 C16 1.496(3) . ?
C12 Mn1 2.190(2) . ?
C13 C14 1.414(3) . ?
C13 Mn1 2.167(2) . ?
C13 H13 0.9300 . ?
C14 C15 1.402(4) . ?
C14 Mn1 2.155(2) . ?
C14 H14 0.9300 . ?
C15 Mn1 2.149(2) . ?
C15 H15 0.9300 . ?
C16 H16A 0.9600 . ?
C16 H16B 0.9600 . ?
C16 H16C 0.9600 . ?
C31 C32 1.395(3) . ?
C31 C36 1.396(3) . ?
C32 C33 1.379(4) . ?
C32 H22 0.9300 . ?
C33 C34 1.380(4) . ?
C33 H23 0.9300 . ?
C34 C35 1.376(4) . ?
C34 H24 0.9300 . ?
C35 C36 1.372(4) . ?
C35 H25 0.9300 . ?
C36 H26 0.9300 . ?
C21 C26 1.398(3) . ?
C21 C22 1.405(3) . ?
C22 C23 1.378(3) . ?
C22 H32 0.9300 . ?
C23 C24 1.379(3) . ?
C23 H33 0.9300 . ?
C24 C25 1.393(3) . ?
C24 C27 1.508(3) . ?
C25 C26 1.385(3) . ?
C25 H35 0.9300 . ?
C26 H36 0.9300 . ?
C27 H37A 0.9600 . ?
C27 H37B 0.9600 . ?
C27 H37C 0.9600 . ?
